data_7227153
loop_
_publ_author_name
'Guo, Hai-Yang'
'Zhang, Ting-Ting'
'Lin, Po-Han'
'Xiao-Zhang, Xiao-Zhang'
'Cui, Xiao-Bing'
'Huo, Qi-Sheng'
'Xu, Ji-Qing'

_publ_section_title
;
 Preparation, structure and characterization of a series of vanadates
;
_journal_issue 2
_journal_name_full CrystEngComm
_journal_page_first 265
_journal_paper_doi 10.1039/C6CE02205G
_journal_volume 19
_journal_year 2017
_chemical_formula_sum 'C54 H106 Cl N36 Ni3 O53 V15'
_chemical_formula_weight 3083.42
_space_group_crystal_system hexagonal
_space_group_IT_number 176
_space_group_name_Hall '-P 6c'
_space_group_name_H-M_alt 'P 63/m'
_symmetry_space_group_name_Hall '-P 6c'
_symmetry_space_group_name_H-M 'P 63/m'
_atom_sites_solution_hydrogens geom
_audit_creation_method SHELXL-2014/7
_audit_update_record
;
2016-10-13 deposited with the CCDC.
2016-11-21 downloaded from the CCDC.
;
_cell_angle_alpha 90
_cell_angle_beta 90
_cell_angle_gamma 120
_cell_formula_units_Z 2
_cell_length_a 14.989(2)
_cell_length_b 14.989(2)
_cell_length_c 28.467(6)
_cell_measurement_reflns_used 37477
_cell_measurement_temperature 293(2)
_cell_measurement_theta_max 27.51
_cell_measurement_theta_min 3.07
_cell_volume 5538.8(16)
_computing_structure_refinement 'SHELXL-2014/7 (Sheldrick, 2014)'
_diffrn_ambient_temperature 293(2)
_diffrn_measured_fraction_theta_full 0.998
_diffrn_measured_fraction_theta_max 0.997
_diffrn_measurement_device_type 'Bruker P4'
_diffrn_measurement_method '\w scans'
_diffrn_radiation_type MoK\a
_diffrn_radiation_wavelength 0.71073
_diffrn_reflns_av_R_equivalents 0.0912
_diffrn_reflns_av_unetI/netI 0.0941
_diffrn_reflns_Laue_measured_fraction_full 0.998
_diffrn_reflns_Laue_measured_fraction_max 0.997
_diffrn_reflns_limit_h_max 19
_diffrn_reflns_limit_h_min -19
_diffrn_reflns_limit_k_max 19
_diffrn_reflns_limit_k_min -19
_diffrn_reflns_limit_l_max 36
_diffrn_reflns_limit_l_min -36
_diffrn_reflns_number 51286
_diffrn_reflns_point_group_measured_fraction_full 0.998
_diffrn_reflns_point_group_measured_fraction_max 0.997
_diffrn_reflns_theta_full 25.242
_diffrn_reflns_theta_max 27.484
_diffrn_reflns_theta_min 3.072
_exptl_absorpt_coefficient_mu 1.824
_exptl_absorpt_correction_T_max 1.0000
_exptl_absorpt_correction_T_min 0.2798
_exptl_absorpt_correction_type empirical
_exptl_crystal_colour black
_exptl_crystal_density_diffrn 1.849
_exptl_crystal_description rhombus
_exptl_crystal_F_000 3104
_exptl_crystal_size_max 0.26
_exptl_crystal_size_mid 0.16
_exptl_crystal_size_min 0.16
_refine_diff_density_max 1.959
_refine_diff_density_min -0.946
_refine_diff_density_rms 0.132
_refine_ls_extinction_method none
_refine_ls_goodness_of_fit_ref 1.088
_refine_ls_hydrogen_treatment constr
_refine_ls_matrix_type full
_refine_ls_number_parameters 245
_refine_ls_number_reflns 4331
_refine_ls_number_restraints 24
_refine_ls_restrained_S_all 1.089
_refine_ls_R_factor_all 0.0815
_refine_ls_R_factor_gt 0.0625
_refine_ls_shift/su_max 0.001
_refine_ls_shift/su_mean 0.000
_refine_ls_structure_factor_coef Fsqd
_refine_ls_weighting_details 'w=1/[\s^2^(Fo^2^)+(0.1050P)^2^+9.4157P] where P=(Fo^2^+2Fc^2^)/3'
_refine_ls_weighting_scheme calc
_refine_ls_wR_factor_gt 0.1776
_refine_ls_wR_factor_ref 0.1928
_reflns_Friedel_coverage 0.000
_reflns_number_gt 3243
_reflns_number_total 4331
_reflns_threshold_expression 'I > 2\s(I)'
_cod_data_source_file c6ce02205g2.cif
_cod_data_source_block shelx_2
_cod_depositor_comments 'Adding full bibliography for 7227152--7227155.cif.'
_cod_original_cell_volume 5539.0(19)
_cod_database_code 7227153
_shelx_shelxl_version_number 2014/7
_shelx_space_group_comment
;
The symmetry employed for this shelxl refinement is uniquely defined
by the following loop, which should always be used as a source of
symmetry information in preference to the above space-group names.
They are only intended as comments.
;

loop_
_space_group_symop_operation_xyz
'x, y, z'
'-y, x-y, z'
'-x+y, -x, z'
'-x, -y, z+1/2'
'y, -x+y, z+1/2'
'x-y, x, z+1/2'
'-x, -y, -z'
'y, -x+y, -z'
'x-y, x, -z'
'x, y, -z-1/2'
'-y, x-y, -z-1/2'
'-x+y, -x, -z-1/2'

loop_
_atom_site_label
_atom_site_type_symbol
_atom_site_fract_x
_atom_site_fract_y
_atom_site_fract_z
_atom_site_U_iso_or_equiv
_atom_site_adp_type
_atom_site_occupancy
_atom_site_site_symmetry_order
_atom_site_calc_flag
_atom_site_refinement_flags_posn
_atom_site_refinement_flags_adp
_atom_site_refinement_flags_occupancy
Ni1 Ni 0.6667 0.3333 0.55272(3) 0.0320(3) Uani 1 3 d S T P
V3 V 0.91712(8) 0.42195(8) 0.2500 0.0309(3) Uani 1 2 d S T P
Ni2 Ni 1.0000 0.0000 0.5000 0.0467(4) Uani 1 6 d S T P
V2 V 0.74950(6) 0.17985(6) 0.30877(3) 0.0373(2) Uani 1 1 d . . .
V1 V 0.82311(6) 0.38637(6) 0.34624(3) 0.0325(2) Uani 1 1 d . . .
O7 O 0.8609(2) 0.3171(2) 0.29976(10) 0.0339(7) Uani 1 1 d . . .
O8 O 0.8954(2) 0.4973(2) 0.30115(11) 0.0337(7) Uani 1 1 d . . .
Cl1 Cl 0.6667 0.3333 0.2500 0.0433(6) Uani 1 6 d S T P
O5 O 0.8964(3) 0.4096(3) 0.39052(12) 0.0435(8) Uani 1 1 d . . .
O4 O 0.7458(3) 0.4537(3) 0.35507(11) 0.0384(7) Uani 1 1 d . . .
O3 O 0.7674(4) 0.1422(3) 0.2500 0.0369(10) Uani 1 2 d S T P
O2 O 0.7842(3) 0.1178(3) 0.34396(13) 0.0485(9) Uani 1 1 d . . .
O1 O 1.0392(4) 0.4654(4) 0.2500 0.0482(12) Uani 1 2 d S T P
N3 N 0.7769(3) 0.4528(3) 0.50917(14) 0.0376(9) Uani 1 1 d . . .
N1 N 0.5543(3) 0.2150(3) 0.59600(15) 0.0405(9) Uani 1 1 d . . .
C4 C 0.8829(4) 0.5069(4) 0.51371(19) 0.0484(12) Uani 1 1 d . . .
H4A H 0.9195 0.4996 0.5384 0.058 Uiso 1 1 calc R U .
N2 N 0.4760(5) 0.0934(4) 0.64815(19) 0.0660(15) Uani 1 1 d . . .
H2B H 0.4674 0.0520 0.6708 0.079 Uiso 1 1 calc R U .
N4 N 0.8462(4) 0.5584(4) 0.44930(16) 0.0499(11) Uani 1 1 d . . .
H4B H 0.8515 0.5902 0.4234 0.060 Uiso 1 1 calc R U .
C6 C 0.7581(4) 0.4872(4) 0.46919(18) 0.0455(12) Uani 1 1 d . . .
H6A H 0.6929 0.4647 0.4569 0.055 Uiso 1 1 calc R U .
C3 C 0.4501(5) 0.1756(5) 0.5935(2) 0.0576(15) Uani 1 1 d . . .
H3A H 0.4175 0.1977 0.5727 0.069 Uiso 1 1 calc R U .
C5 C 0.9254(5) 0.5716(5) 0.4771(2) 0.0583(15) Uani 1 1 d . . .
H5A H 0.9952 0.6165 0.4719 0.070 Uiso 1 1 calc R U .
C2 C 0.5670(5) 0.1625(5) 0.6294(2) 0.0612(16) Uani 1 1 d . . .
H2A H 0.6304 0.1718 0.6389 0.073 Uiso 1 1 calc R U .
C1 C 0.4010(5) 0.0997(5) 0.6257(2) 0.0627(16) Uani 1 1 d . . .
H1A H 0.3304 0.0605 0.6311 0.075 Uiso 1 1 calc R U .
N5 N 1.0032(3) 0.1157(3) 0.45788(14) 0.0553(12) Uani 1 1 d G . .
C11 C 1.0577(4) 0.1514(4) 0.41485(16) 0.076(2) Uani 1 1 d G . .
H11A H 1.1009 0.1304 0.4016 0.091 Uiso 1 1 calc R U .
N6 N 1.0345(4) 0.2248(3) 0.39554(14) 0.0772(17) Uani 1 1 d G . .
H6B H 1.0580 0.2577 0.3696 0.093 Uiso 1 1 calc R U .
C12 C 0.9657(4) 0.2345(3) 0.42663(18) 0.0707(18) Uani 1 1 d G . .
H12A H 0.9382 0.2774 0.4225 0.085 Uiso 1 1 calc R U .
C13 C 0.9464(3) 0.1670(4) 0.46516(15) 0.0689(18) Uani 1 1 d G . .
H13A H 0.9040 0.1580 0.4907 0.083 Uiso 1 1 calc R U .
O4W O 0.6561(10) -0.0913(10) 0.2500 0.137(4) Uani 1 2 d S TU P
O3W O 1.0664(9) 0.3179(9) 0.3112(4) 0.181(4) Uani 1 1 d . U .
O2W O 1.2711(17) 0.5910(16) 0.2500 0.160(7) Uani 0.6667 2 d S TU P
O1W O 0.8929(12) 0.0259(13) 0.3035(6) 0.255(7) Uani 1 1 d . U .

loop_
_atom_site_aniso_label
_atom_site_aniso_U_11
_atom_site_aniso_U_22
_atom_site_aniso_U_33
_atom_site_aniso_U_23
_atom_site_aniso_U_13
_atom_site_aniso_U_12
Ni1 0.0338(3) 0.0338(3) 0.0286(5) 0.000 0.000 0.01690(17)
V3 0.0268(5) 0.0325(5) 0.0310(5) 0.000 0.000 0.0132(4)
Ni2 0.0433(5) 0.0433(5) 0.0534(10) 0.000 0.000 0.0217(3)
V2 0.0336(4) 0.0330(4) 0.0446(5) 0.0065(3) -0.0031(3) 0.0162(3)
V1 0.0353(4) 0.0344(4) 0.0266(4) -0.0008(3) -0.0022(3) 0.0165(3)
O7 0.0328(16) 0.0352(16) 0.0330(15) 0.0002(13) 0.0001(13) 0.0165(14)
O8 0.0366(17) 0.0310(16) 0.0327(15) -0.0024(13) -0.0009(13) 0.0163(13)
Cl1 0.0470(10) 0.0470(10) 0.0360(14) 0.000 0.000 0.0235(5)
O5 0.0441(19) 0.050(2) 0.0340(17) -0.0047(15) -0.0076(15) 0.0221(16)
O4 0.0368(17) 0.0450(19) 0.0350(16) -0.0054(14) -0.0016(14) 0.0217(15)
O3 0.039(2) 0.035(2) 0.038(2) 0.000 0.000 0.019(2)
O2 0.047(2) 0.0447(19) 0.055(2) 0.0117(17) -0.0065(17) 0.0238(17)
O1 0.033(2) 0.051(3) 0.057(3) 0.000 0.000 0.017(2)
N3 0.039(2) 0.040(2) 0.0330(19) 0.0014(17) 0.0007(16) 0.0191(18)
N1 0.044(2) 0.039(2) 0.038(2) 0.0048(17) 0.0076(17) 0.0197(18)
C4 0.042(3) 0.050(3) 0.046(3) 0.006(2) 0.000(2) 0.018(2)
N2 0.089(4) 0.052(3) 0.065(3) 0.027(3) 0.032(3) 0.041(3)
N4 0.064(3) 0.044(2) 0.038(2) 0.0100(19) 0.008(2) 0.025(2)
C6 0.052(3) 0.045(3) 0.040(3) 0.007(2) 0.001(2) 0.025(2)
C3 0.049(3) 0.051(3) 0.061(3) 0.009(3) 0.009(3) 0.016(3)
C5 0.049(3) 0.056(3) 0.056(3) 0.007(3) 0.011(3) 0.016(3)
C2 0.064(4) 0.068(4) 0.060(4) 0.025(3) 0.018(3) 0.040(3)
C1 0.054(3) 0.052(3) 0.072(4) 0.016(3) 0.017(3) 0.019(3)
N5 0.055(3) 0.048(3) 0.064(3) -0.001(2) -0.004(2) 0.026(2)
C11 0.081(5) 0.067(4) 0.080(5) 0.020(4) 0.009(4) 0.038(4)
N6 0.075(4) 0.068(4) 0.083(4) 0.019(3) -0.002(3) 0.032(3)
C12 0.056(4) 0.063(4) 0.095(5) 0.003(4) -0.011(4) 0.031(3)
C13 0.069(4) 0.060(4) 0.088(5) 0.007(4) -0.005(4) 0.039(3)
O4W 0.139(4) 0.136(4) 0.134(4) 0.000 0.000 0.068(3)
O3W 0.182(4) 0.183(4) 0.181(4) 0.010(2) -0.003(2) 0.093(3)
O2W 0.160(7) 0.160(7) 0.159(7) 0.000 0.000 0.079(4)
O1W 0.256(7) 0.255(7) 0.256(7) -0.002(2) 0.000(2) 0.130(4)

loop_
_atom_type_symbol
_atom_type_description
_atom_type_scat_dispersion_real
_atom_type_scat_dispersion_imag
_atom_type_scat_source
C C 0.0033 0.0016 'International Tables Vol C Tables 4.2.6.8 and 6.1.1.4'
H H 0.0000 0.0000 'International Tables Vol C Tables 4.2.6.8 and 6.1.1.4'
N N 0.0061 0.0033 'International Tables Vol C Tables 4.2.6.8 and 6.1.1.4'
O O 0.0106 0.0060 'International Tables Vol C Tables 4.2.6.8 and 6.1.1.4'
V V 0.3005 0.5294 'International Tables Vol C Tables 4.2.6.8 and 6.1.1.4'
Ni Ni 0.3393 1.1124 'International Tables Vol C Tables 4.2.6.8 and 6.1.1.4'
Cl Cl 0.1484 0.1585 'International Tables Vol C Tables 4.2.6.8 and 6.1.1.4'

loop_
_geom_angle_atom_site_label_1
_geom_angle_atom_site_label_2
_geom_angle_atom_site_label_3
_geom_angle
_geom_angle_site_symmetry_1
_geom_angle_site_symmetry_3
N1 Ni1 N1 89.75(17) 2_655 3_665
N1 Ni1 N1 89.75(17) 2_655 .
N1 Ni1 N1 89.75(17) 3_665 .
N1 Ni1 N3 89.61(16) 2_655 3_665
N1 Ni1 N3 178.80(17) 3_665 3_665
N1 Ni1 N3 91.26(16) . 3_665
N1 Ni1 N3 178.80(16) 2_655 2_655
N1 Ni1 N3 91.26(16) 3_665 2_655
N1 Ni1 N3 89.62(16) . 2_655
N3 Ni1 N3 89.39(16) 3_665 2_655
N1 Ni1 N3 91.26(16) 2_655 .
N1 Ni1 N3 89.62(16) 3_665 .
N1 Ni1 N3 178.80(16) . .
N3 Ni1 N3 89.39(16) 3_665 .
N3 Ni1 N3 89.39(16) 2_655 .
O1 V3 O7 105.66(16) . .
O1 V3 O7 105.67(16) . 10_556
O7 V3 O7 92.23(18) . 10_556
O1 V3 O8 104.42(16) . 10_556
O7 V3 O8 149.88(15) . 10_556
O7 V3 O8 78.36(13) 10_556 10_556
O1 V3 O8 104.42(16) . .
O7 V3 O8 78.36(13) . .
O7 V3 O8 149.88(15) 10_556 .
O8 V3 O8 95.48(18) 10_556 .
O1 V3 V1 114.21(2) . 10_556
O7 V3 V1 122.68(10) . 10_556
O7 V3 V1 39.22(9) 10_556 10_556
O8 V3 V1 39.60(9) 10_556 10_556
O8 V3 V1 125.40(10) . 10_556
O1 V3 V1 114.21(2) . .
O7 V3 V1 39.22(9) . .
O7 V3 V1 122.68(10) 10_556 .
O8 V3 V1 125.40(10) 10_556 .
O8 V3 V1 39.59(9) . .
V1 V3 V1 131.57(5) 10_556 .
N5 Ni2 N5 180.0 8_666 2_645
N5 Ni2 N5 90.34(16) 8_666 9_546
N5 Ni2 N5 89.66(17) 2_645 9_546
N5 Ni2 N5 90.34(16) 8_666 7_756
N5 Ni2 N5 89.66(17) 2_645 7_756
N5 Ni2 N5 90.34(17) 9_546 7_756
N5 Ni2 N5 89.66(17) 8_666 3_765
N5 Ni2 N5 90.34(16) 2_645 3_765
N5 Ni2 N5 180.00(18) 9_546 3_765
N5 Ni2 N5 89.66(16) 7_756 3_765
N5 Ni2 N5 89.67(17) 8_666 .
N5 Ni2 N5 90.33(16) 2_645 .
N5 Ni2 N5 89.67(16) 9_546 .
N5 Ni2 N5 180.0 7_756 .
N5 Ni2 N5 90.33(17) 3_765 .
O2 V2 O3 104.5(2) . .
O2 V2 O7 110.04(17) . .
O3 V2 O7 91.47(17) . .
O2 V2 O8 109.71(17) . 3_665
O3 V2 O8 91.06(18) . 3_665
O7 V2 O8 138.11(14) . 3_665
O2 V2 O4 100.95(18) . 3_665
O3 V2 O4 154.56(17) . 3_665
O7 V2 O4 80.66(13) . 3_665
O8 V2 O4 79.40(13) 3_665 3_665
O2 V2 V1 108.87(15) . .
O3 V2 V1 128.77(14) . .
O7 V2 V1 40.89(9) . .
O8 V2 V1 112.11(10) 3_665 .
O4 V2 V1 39.82(9) 3_665 .
O2 V2 V1 109.80(15) . 3_665
O3 V2 V1 127.32(15) . 3_665
O7 V2 V1 111.95(10) . 3_665
O8 V2 V1 40.21(9) 3_665 3_665
O4 V2 V1 39.19(9) 3_665 3_665
V1 V2 V1 74.84(4) . 3_665
O5 V1 O4 107.09(17) . 3_665
O5 V1 O4 108.48(17) . .
O4 V1 O4 93.4(2) 3_665 .
O5 V1 O7 107.70(17) . .
O4 V1 O7 83.53(14) 3_665 .
O4 V1 O7 142.94(14) . .
O5 V1 O8 107.86(17) . .
O4 V1 O8 144.39(14) 3_665 .
O4 V1 O8 81.94(14) . .
O7 V1 O8 79.64(13) . .
O5 V1 V2 112.04(14) . .
O4 V1 V2 43.27(11) 3_665 .
O4 V1 V2 127.25(11) . .
O7 V1 V2 40.31(9) . .
O8 V1 V2 114.78(10) . .
O5 V1 V2 114.20(14) . 2_655
O4 V1 V2 126.26(11) 3_665 2_655
O4 V1 V2 42.17(11) . 2_655
O7 V1 V2 113.28(10) . 2_655
O8 V1 V2 39.77(10) . 2_655
V2 V1 V2 132.65(4) . 2_655
O5 V1 V3 118.18(14) . .
O4 V1 V3 114.23(11) 3_665 .
O4 V1 V3 112.56(11) . .
O7 V1 V3 39.99(9) . .
O8 V1 V3 40.12(9) . .
V2 V1 V3 75.53(3) . .
V2 V1 V3 74.38(3) 2_655 .
V2 O7 V1 98.80(14) . .
V2 O7 V3 138.77(17) . .
V1 O7 V3 100.79(15) . .
V2 O8 V1 100.02(15) 2_655 .
V2 O8 V3 135.84(17) 2_655 .
V1 O8 V3 100.28(14) . .
V1 O4 V1 142.4(2) 2_655 .
V1 O4 V2 96.91(15) 2_655 2_655
V1 O4 V2 98.64(15) . 2_655
V2 O3 V2 132.5(3) 10_556 .
C6 N3 C4 104.8(4) . .
C6 N3 Ni1 126.7(4) . .
C4 N3 Ni1 128.4(3) . .
C2 N1 C3 104.8(5) . .
C2 N1 Ni1 129.1(4) . .
C3 N1 Ni1 126.0(4) . .
C5 C4 N3 109.9(5) . .
C1 N2 C2 108.7(5) . .
C6 N4 C5 108.2(5) . .
N3 C6 N4 110.8(5) . .
C1 C3 N1 110.6(6) . .
C4 C5 N4 106.4(5) . .
N1 C2 N2 110.9(6) . .
N2 C1 C3 105.0(6) . .
C13 N5 C11 108.0 . .
C13 N5 Ni2 126.5(2) . .
C11 N5 Ni2 125.4(2) . .
N6 C11 N5 108.0 . .
C11 N6 C12 108.0 . .
N6 C12 C13 108.0 . .
N5 C13 C12 108.0 . .
O2W O2W O2W 60.001(6) 3_775 2_755

loop_
_geom_bond_atom_site_label_1
_geom_bond_atom_site_label_2
_geom_bond_distance
_geom_bond_site_symmetry_2
Ni1 N1 2.125(4) 2_655
Ni1 N1 2.125(4) 3_665
Ni1 N1 2.125(4) .
Ni1 N3 2.125(4) 3_665
Ni1 N3 2.125(4) 2_655
Ni1 N3 2.125(4) .
V3 O1 1.607(5) .
V3 O7 1.965(3) .
V3 O7 1.965(3) 10_556
V3 O8 1.967(3) 10_556
V3 O8 1.967(3) .
V3 V1 3.0039(10) 10_556
V3 V1 3.0040(10) .
Ni2 N5 2.089(3) 8_666
Ni2 N5 2.089(3) 2_645
Ni2 N5 2.089(3) 9_546
Ni2 N5 2.089(3) 7_756
Ni2 N5 2.089(3) 3_765
Ni2 N5 2.089(3) .
V2 O2 1.619(4) .
V2 O3 1.828(2) .
V2 O7 1.911(3) .
V2 O8 1.928(3) 3_665
V2 O4 2.016(4) 3_665
V2 V1 2.9192(12) .
V2 V1 2.9680(12) 3_665
V1 O5 1.592(3) .
V1 O4 1.883(3) 3_665
V1 O4 1.897(3) .
V1 O7 1.934(3) .
V1 O8 1.946(3) .
V1 V2 2.9680(12) 2_655
O8 V2 1.928(3) 2_655
O4 V1 1.883(3) 2_655
O4 V2 2.016(4) 2_655
O3 V2 1.828(2) 10_556
N3 C6 1.336(6) .
N3 C4 1.382(7) .
N1 C2 1.306(7) .
N1 C3 1.367(7) .
C4 C5 1.347(8) .
N2 C1 1.337(9) .
N2 C2 1.344(8) .
N4 C6 1.338(7) .
N4 C5 1.357(8) .
C3 C1 1.356(8) .
N5 C13 1.4200 .
N5 C11 1.4200 .
C11 N6 1.4200 .
N6 C12 1.4200 .
C12 C13 1.4200 .
O2W O2W 1.82(4) 3_775
O2W O2W 1.82(4) 2_755
